data_1515375
loop_
_publ_author_name
'Busschaert, Nathalie'
'Bradberry, Samuel J.'
'Wenzel, Marco'
'Haynes, Cally J. E.'
'Hiscock, Jennifer R.'
'Kirby, Isabelle L.'
'Karagiannidis, Louise E.'
'Moore, Stephen J.'
'Wells, Neil J.'
'Herniman, Julie'
'Langley, G. John'
'Horton, Peter N.'
'Light, Mark E.'
'Marques, Igor'
'Costa, Paulo J.'
'F\'elix, V\'itor'
'Frey, Jeremy G.'
'Gale, Philip A.'

_publ_section_title
;
 Towards predictable transmembrane transport: QSAR analysis of anion
 binding and transport
;
_journal_issue 8
_journal_name_full 'Chemical Science'
_journal_page_first 3036
_journal_paper_doi 10.1039/c3sc51023a
_journal_volume 4
_journal_year 2013
_chemical_compound_source
;
Nathalie Busschaert
Jennifer R. Hiscock
;
_chemical_formula_moiety 'C15 H22 N2 O S'
_chemical_formula_sum 'C15 H22 N2 O S'
_chemical_formula_weight 278.41
_chemical_name_systematic
;
?
;
_space_group_IT_number 61
_symmetry_cell_setting orthorhombic
_symmetry_space_group_name_Hall '-P 2ac 2ab'
_symmetry_space_group_name_H-M 'P b c a'
_atom_sites_solution_hydrogens geom
_atom_sites_solution_primary direct
_atom_sites_solution_secondary difmap
_audit_creation_method SHELXL-97
_cell_angle_alpha 90.00
_cell_angle_beta 90.00
_cell_angle_gamma 90.00
_cell_formula_units_Z 8
_cell_length_a 7.756(6)
_cell_length_b 10.120(7)
_cell_length_c 37.38(3)
_cell_measurement_reflns_used 5101
_cell_measurement_temperature 100(2)
_cell_measurement_theta_max 31.1
_cell_measurement_theta_min 2.7
_cell_volume 2934(4)
_computing_cell_refinement
;
CrystalClear-SM Expert 2.0 r7 (Rigaku, 2011)
;
_computing_data_collection
;
CrystalClear-SM Expert 2.0 r7 (Rigaku, 2011)
;
_computing_data_reduction
;
CrystalClear-SM Expert 2.0 r7 (Rigaku, 2011)
;
_computing_publication_material 'WINGX (Farrugia, 1998)'
_computing_structure_refinement 'SHELXL-97 (Sheldrick, 2008)'
_computing_structure_solution 'SHELXS-97 (Sheldrick, 1997)'
_diffrn_ambient_temperature 100(2)
_diffrn_detector 'CCD plate'
_diffrn_detector_area_resol_mean 28.5714
_diffrn_detector_type 'Rigaku HG Saturn724+ (2x2 bin mode)'
_diffrn_measured_fraction_theta_full 0.897
_diffrn_measured_fraction_theta_max 0.897
_diffrn_measurement_device 'four-circle \k diffractometer'
_diffrn_measurement_device_type 'Rigaku AFC12 (Left)'
_diffrn_measurement_method 'profile data from \w-scans'
_diffrn_measurement_specimen_support 'MiTeGen micromount'
_diffrn_radiation_collimation 'Confocal mirrors, HF Varimax '
_diffrn_radiation_type MoK\a
_diffrn_radiation_wavelength 0.71075
_diffrn_reflns_av_R_equivalents 0.0793
_diffrn_reflns_av_sigmaI/netI 0.1033
_diffrn_reflns_limit_h_max 6
_diffrn_reflns_limit_h_min -9
_diffrn_reflns_limit_k_max 12
_diffrn_reflns_limit_k_min -12
_diffrn_reflns_limit_l_max 44
_diffrn_reflns_limit_l_min -45
_diffrn_reflns_number 12353
_diffrn_reflns_theta_full 25.68
_diffrn_reflns_theta_max 25.68
_diffrn_reflns_theta_min 3.27
_diffrn_source 'Rotating Anode'
_diffrn_source_current 55.0
_diffrn_source_power 2.475
_diffrn_source_voltage 45.0
_exptl_absorpt_coefficient_mu 0.215
_exptl_absorpt_correction_T_max 0.9914
_exptl_absorpt_correction_T_min 0.9664
_exptl_absorpt_correction_type multi-scan
_exptl_absorpt_process_details
;
Jacobson, R. (1998). REQAB. Private communication to the
Rigaku Corporation, Tokyo, Japan.
;
_exptl_crystal_colour colorless
_exptl_crystal_density_diffrn 1.260
_exptl_crystal_density_method 'not measured'
_exptl_crystal_description plate
_exptl_crystal_F_000 1200
_exptl_crystal_size_max 0.16
_exptl_crystal_size_mid 0.16
_exptl_crystal_size_min 0.04
_refine_diff_density_max 0.384
_refine_diff_density_min -0.331
_refine_diff_density_rms 0.080
_refine_ls_extinction_method none
_refine_ls_goodness_of_fit_ref 1.111
_refine_ls_hydrogen_treatment constr
_refine_ls_matrix_type full
_refine_ls_number_parameters 172
_refine_ls_number_reflns 2507
_refine_ls_number_restraints 0
_refine_ls_restrained_S_all 1.111
_refine_ls_R_factor_all 0.1142
_refine_ls_R_factor_gt 0.0970
_refine_ls_shift/su_max 0.000
_refine_ls_shift/su_mean 0.000
_refine_ls_structure_factor_coef Fsqd
_refine_ls_weighting_details 'calc w=1/[\s^2^(Fo^2^)+(0.1002P)^2^+6.6631P] where P=(Fo^2^+2Fc^2^)/3'
_refine_ls_weighting_scheme calc
_refine_ls_wR_factor_gt 0.2373
_refine_ls_wR_factor_ref 0.2504
_reflns_number_gt 2098
_reflns_number_total 2507
_reflns_threshold_expression >2\s(I)
_cod_data_source_file c3sc51023a.cif
_cod_data_source_block p-COMe
_cod_database_code 1515375

loop_
_symmetry_equiv_pos_as_xyz
'x, y, z'
'-x+1/2, -y, z+1/2'
'-x, y+1/2, -z+1/2'
'x+1/2, -y+1/2, -z'
'-x, -y, -z'
'x-1/2, y, -z-1/2'
'x, -y-1/2, z-1/2'
'-x-1/2, y-1/2, z'

loop_
_atom_site_label
_atom_site_type_symbol
_atom_site_fract_x
_atom_site_fract_y
_atom_site_fract_z
_atom_site_U_iso_or_equiv
_atom_site_adp_type
_atom_site_occupancy
_atom_site_symmetry_multiplicity
_atom_site_calc_flag
_atom_site_refinement_flags
C1 C 0.7688(8) -0.0203(6) -0.05283(12) 0.0435(14) Uani 1 1 d .
H1A H 0.7708 0.0112 -0.0776 0.065 Uiso 1 1 calc R
H1B H 0.6724 -0.0818 -0.0496 0.065 Uiso 1 1 calc R
H1C H 0.8774 -0.0657 -0.0474 0.065 Uiso 1 1 calc R
C2 C 0.7470(7) 0.0963(5) -0.02772(11) 0.0382(12) Uani 1 1 d .
H2A H 0.6388 0.1431 -0.0338 0.046 Uiso 1 1 calc R
H2B H 0.8437 0.1587 -0.0314 0.046 Uiso 1 1 calc R
C3 C 0.7418(7) 0.0553(5) 0.01192(10) 0.0318(11) Uani 1 1 d .
H3A H 0.6436 -0.0056 0.0157 0.038 Uiso 1 1 calc R
H3B H 0.8489 0.0067 0.0178 0.038 Uiso 1 1 calc R
C4 C 0.7240(7) 0.1720(5) 0.03737(11) 0.0367(12) Uani 1 1 d .
H4A H 0.6195 0.2228 0.0309 0.044 Uiso 1 1 calc R
H4B H 0.8248 0.2309 0.0344 0.044 Uiso 1 1 calc R
C5 C 0.7112(6) 0.1300(5) 0.07685(11) 0.0322(11) Uani 1 1 d .
H5A H 0.6176 0.0642 0.0795 0.039 Uiso 1 1 calc R
H5B H 0.8206 0.0872 0.0841 0.039 Uiso 1 1 calc R
C6 C 0.6758(6) 0.2463(5) 0.10156(10) 0.0328(11) Uani 1 1 d .
H6A H 0.7689 0.3126 0.0994 0.039 Uiso 1 1 calc R
H6B H 0.5653 0.2889 0.0950 0.039 Uiso 1 1 calc R
C7 C 0.6416(6) 0.2714(5) 0.16748(10) 0.0271(11) Uani 1 1 d .
C8 C 0.6389(6) 0.2394(5) 0.23489(10) 0.0251(10) Uani 1 1 d .
C9 C 0.7128(6) 0.1515(5) 0.26007(10) 0.0267(10) Uani 1 1 d .
H9 H 0.7712 0.0744 0.2521 0.032 Uiso 1 1 calc R
C10 C 0.7000(6) 0.1779(5) 0.29648(11) 0.0306(11) Uani 1 1 d .
H10 H 0.7500 0.1185 0.3132 0.037 Uiso 1 1 calc R
C11 C 0.6150(6) 0.2902(5) 0.30869(11) 0.0271(10) Uani 1 1 d .
C12 C 0.5376(6) 0.3738(5) 0.28334(11) 0.0290(10) Uani 1 1 d .
H12 H 0.4782 0.4504 0.2914 0.035 Uiso 1 1 calc R
C13 C 0.5456(6) 0.3478(5) 0.24683(11) 0.0274(10) Uani 1 1 d .
H13 H 0.4878 0.4035 0.2303 0.033 Uiso 1 1 calc R
C14 C 0.6048(6) 0.3286(5) 0.34745(12) 0.0315(11) Uani 1 1 d .
C15 C 0.6691(6) 0.2293(5) 0.37476(11) 0.0331(11) Uani 1 1 d .
H15A H 0.6553 0.2658 0.3989 0.050 Uiso 1 1 calc R
H15B H 0.7912 0.2105 0.3704 0.050 Uiso 1 1 calc R
H15C H 0.6023 0.1474 0.3727 0.050 Uiso 1 1 calc R
N1 N 0.6671(5) 0.1969(4) 0.13849(9) 0.0330(10) Uani 1 1 d .
H1 H 0.6796 0.1113 0.1418 0.040 Uiso 1 1 calc R
N2 N 0.6626(5) 0.2027(4) 0.19874(8) 0.0268(9) Uani 1 1 d .
H2 H 0.6972 0.1206 0.1958 0.032 Uiso 1 1 calc R
S1 S 0.58922(15) 0.43388(13) 0.16402(3) 0.0303(4) Uani 1 1 d .
O1 O 0.5448(5) 0.4348(4) 0.35694(8) 0.0381(9) Uani 1 1 d .

loop_
_atom_site_aniso_label
_atom_site_aniso_U_11
_atom_site_aniso_U_22
_atom_site_aniso_U_33
_atom_site_aniso_U_23
_atom_site_aniso_U_13
_atom_site_aniso_U_12
C1 0.051(3) 0.042(3) 0.037(2) -0.007(2) -0.002(2) 0.009(3)
C2 0.039(3) 0.037(3) 0.039(2) -0.001(2) 0.0045(19) -0.002(3)
C3 0.031(3) 0.031(3) 0.034(2) -0.0032(18) -0.0010(18) -0.002(2)
C4 0.039(3) 0.038(3) 0.033(2) -0.0002(19) 0.0011(19) -0.001(3)
C5 0.033(3) 0.032(3) 0.031(2) -0.0001(17) 0.0010(18) 0.001(2)
C6 0.035(3) 0.035(3) 0.028(2) 0.0041(17) 0.0025(18) -0.002(2)
C7 0.024(3) 0.029(3) 0.028(2) 0.0020(16) 0.0015(15) -0.001(2)
C8 0.018(2) 0.030(3) 0.028(2) -0.0002(16) -0.0003(15) -0.002(2)
C9 0.027(3) 0.019(2) 0.034(2) -0.0011(15) 0.0007(16) 0.000(2)
C10 0.023(3) 0.038(3) 0.032(2) 0.0026(18) -0.0007(17) -0.003(2)
C11 0.024(2) 0.026(3) 0.032(2) -0.0004(17) -0.0002(16) -0.004(2)
C12 0.021(2) 0.031(3) 0.035(2) -0.0048(17) 0.0008(17) -0.002(2)
C13 0.020(2) 0.028(3) 0.034(2) 0.0037(18) -0.0005(17) 0.000(2)
C14 0.023(3) 0.036(3) 0.035(2) -0.0023(19) 0.0005(17) -0.008(2)
C15 0.033(3) 0.039(3) 0.028(2) 0.0015(17) -0.0013(17) -0.005(3)
N1 0.045(3) 0.024(2) 0.0301(19) 0.0034(15) 0.0019(16) 0.005(2)
N2 0.031(2) 0.019(2) 0.0301(18) -0.0004(13) 0.0026(14) -0.0021(19)
S1 0.0326(8) 0.0265(7) 0.0318(6) 0.0015(4) -0.0006(4) -0.0005(6)
O1 0.045(2) 0.038(2) 0.0315(17) -0.0046(13) 0.0002(14) 0.0070(18)

loop_
_atom_type_symbol
_atom_type_description
_atom_type_scat_dispersion_real
_atom_type_scat_dispersion_imag
_atom_type_scat_source
C C 0.0033 0.0016 'International Tables Vol C Tables 4.2.6.8 and 6.1.1.4'
H H 0.0000 0.0000 'International Tables Vol C Tables 4.2.6.8 and 6.1.1.4'
N N 0.0061 0.0033 'International Tables Vol C Tables 4.2.6.8 and 6.1.1.4'
S S 0.1246 0.1234 'International Tables Vol C Tables 4.2.6.8 and 6.1.1.4'
O O 0.0106 0.0060 'International Tables Vol C Tables 4.2.6.8 and 6.1.1.4'

loop_
_geom_angle_atom_site_label_1
_geom_angle_atom_site_label_2
_geom_angle_atom_site_label_3
_geom_angle
C1 C2 C3 112.9(4)
C4 C3 C2 113.3(4)
C3 C4 C5 113.0(4)
C6 C5 C4 112.4(4)
N1 C6 C5 108.4(4)
N1 C7 N2 112.8(4)
N1 C7 S1 121.4(3)
N2 C7 S1 125.8(3)
C13 C8 N2 125.7(4)
C13 C8 C9 119.6(4)
N2 C8 C9 114.7(4)
C10 C9 C8 120.1(4)
C9 C10 C11 120.8(4)
C10 C11 C12 118.3(4)
C10 C11 C14 123.6(4)
C12 C11 C14 118.2(4)
C13 C12 C11 121.9(4)
C8 C13 C12 119.3(4)
O1 C14 C11 121.8(4)
O1 C14 C15 120.8(4)
C11 C14 C15 117.4(4)
C7 N1 C6 125.3(4)
C7 N2 C8 131.8(4)

loop_
_geom_bond_atom_site_label_1
_geom_bond_atom_site_label_2
_geom_bond_distance
C1 C2 1.518(7)
C2 C3 1.540(6)
C3 C4 1.522(6)
C4 C5 1.539(6)
C5 C6 1.521(6)
C6 N1 1.470(5)
C7 N1 1.335(5)
C7 N2 1.370(5)
C7 S1 1.698(5)
C8 C13 1.388(6)
C8 N2 1.413(5)
C8 C9 1.417(6)
C9 C10 1.390(6)
C10 C11 1.391(7)
C11 C12 1.405(6)
C11 C14 1.502(6)
C12 C13 1.391(6)
C14 O1 1.223(6)
C14 C15 1.517(6)

loop_
_geom_hbond_atom_site_label_D
_geom_hbond_atom_site_label_H
_geom_hbond_atom_site_label_A
_geom_hbond_distance_DH
_geom_hbond_distance_HA
_geom_hbond_distance_DA
_geom_hbond_angle_DHA
_geom_hbond_site_symmetry_A
N1 H1 O1 0.88 2.50 3.125(6) 129.1 3_645
N1 H1 S1 0.88 2.67 3.401(4) 141.2 8_755
N2 H2 S1 0.88 2.78 3.576(4) 151.3 8_755

loop_
_geom_torsion_atom_site_label_1
_geom_torsion_atom_site_label_2
_geom_torsion_atom_site_label_3
_geom_torsion_atom_site_label_4
_geom_torsion
C1 C2 C3 C4 178.7(4)
C2 C3 C4 C5 177.6(4)
C3 C4 C5 C6 -174.3(4)
C4 C5 C6 N1 -179.6(4)
C13 C8 C9 C10 -3.6(7)
N2 C8 C9 C10 179.2(4)
C8 C9 C10 C11 0.1(7)
C9 C10 C11 C12 2.0(7)
C9 C10 C11 C14 -176.5(4)
C10 C11 C12 C13 -0.6(7)
C14 C11 C12 C13 178.0(4)
N2 C8 C13 C12 -178.1(4)
C9 C8 C13 C12 5.0(7)
C11 C12 C13 C8 -3.0(7)
C10 C11 C14 O1 172.2(5)
C12 C11 C14 O1 -6.3(7)
C10 C11 C14 C15 -8.9(7)
C12 C11 C14 C15 172.6(4)
N2 C7 N1 C6 -171.6(4)
S1 C7 N1 C6 8.3(7)
C5 C6 N1 C7 178.4(4)
N1 C7 N2 C8 -175.8(4)
S1 C7 N2 C8 4.3(7)
C13 C8 N2 C7 17.5(8)
C9 C8 N2 C7 -165.5(5)
